data_2312714
loop_
_publ_author_name
'Kanthapazham, Rajakumar'
'Osipov, Artyom A.'
'Zherebtsov, Dmitry A.'
'Efremov, Andrey N.'
'Nayfert, Sergey A.'
'Adonin, Sergey A.'
'Spiridonova, Dar'ya V.'
'Atapin, Sergey V.'

_publ_section_title
;
 Structures of hexamethyl-[1,1'-biphenyl]-4,4'-diammonium salts.
;
_journal_coeditor_code AW5097
_journal_issue 6
_journal_name_full 'Acta crystallographica Section B, Structural science, crystal engineering and materials'
_journal_page_first 751
_journal_page_last 759
_journal_paper_doi 10.1107/S2052520624009818
_journal_volume 80
_journal_year 2024
_chemical_formula_moiety '3(O12 V4), 34(H2 O), 6(C18 H26 N2)'
_chemical_formula_sum 'C108 H224 N12 O70 V12'
_chemical_formula_weight 3422.26
_space_group_crystal_system triclinic
_space_group_IT_number 2
_space_group_name_Hall '-P 1'
_space_group_name_H-M_alt 'P -1'
_atom_sites_solution_hydrogens mixed
_atom_sites_solution_primary dual
_audit_creation_date 2024-03-15
_audit_creation_method
;
Olex2 1.5
(compiled 2023.08.24 svn.re1ec1418 for OlexSys, GUI svn.r6817)
;
_cell_angle_alpha 92.859(2)
_cell_angle_beta 94.838(2)
_cell_angle_gamma 101.7990(10)
_cell_formula_units_Z 1
_cell_length_a 9.07440(10)
_cell_length_b 17.4077(2)
_cell_length_c 25.1209(7)
_cell_measurement_reflns_used 30200
_cell_measurement_temperature 100.00(10)
_cell_measurement_theta_max 79.9260
_cell_measurement_theta_min 3.2240
_cell_volume 3861.35(13)
_computing_cell_refinement 'CrysAlisPro 1.171.41.103a (Rigaku OD, 2021)'
_computing_data_collection 'CrysAlisPro 1.171.41.103a (Rigaku OD, 2021)'
_computing_data_reduction 'CrysAlisPro 1.171.41.103a (Rigaku OD, 2021)'
_computing_molecular_graphics 'Olex2 1.5 (Dolomanov et al., 2009)'
_computing_publication_material 'Olex2 1.5 (Dolomanov et al., 2009)'
_computing_structure_refinement 'SHELXL 2019/3 (Sheldrick, 2015)'
_computing_structure_solution 'SHELXT 2018/2 (Sheldrick, 2018)'
_diffrn_ambient_environment N~2~
_diffrn_ambient_temperature 100.00(10)
_diffrn_detector 'Hybrid Pixel Array Detector'
_diffrn_detector_area_resol_mean 10.0000
_diffrn_detector_type HyPix
_diffrn_measured_fraction_theta_full 1.000
_diffrn_measured_fraction_theta_max 0.999
_diffrn_measurement_details
;
List of Runs (angles in degrees, time in seconds):

  # Type    Start    End  Width  t~exp~   \w     \q     \k     \f   Frames
--------------------------------------------------------------------------
  1  \w    -94.00 -69.00   0.50    0.30    --  -47.38 154.00   4.00   50
  2  \w    -91.00 -10.00   0.50    0.30    --  -47.38 120.00-154.00  162
  3  \w   -115.00 -86.00   0.50    0.30    --  -47.38-154.00 -35.00   58
  4  \w     73.00 112.00   0.50    0.30    --   47.38-154.00 -35.00   78
  5  \w     65.00  91.00   0.50    0.30    --   47.38 154.00   4.00   52
  6  \w     10.00  88.00   0.50    0.30    --   47.38-120.00 122.00  156
  7  \w   -102.00 -77.00   0.50    1.60    -- -106.00 154.00   4.00   50
  8  \w   -132.00-107.00   0.50    1.60    -- -106.00-154.00 -35.00   50
  9  \w   -103.00 -70.00   0.50    1.60    -- -106.00 120.00-154.00   66
 10  \w   -152.00-107.00   0.50    1.60    -- -106.00-120.00 122.00   90
 11  \w     54.00 130.00   0.50    1.60    --  113.25 154.00   4.00  152
 12  \w     94.00 131.00   0.50    1.60    --  113.25-154.00 -35.00   74
 13  \w    103.00 128.00   0.50    1.60    --  113.25 120.00-154.00   50
 14  \w     51.00  76.00   0.50    1.60    --  113.25-120.00 122.00   50
 15  \w   -118.00 -73.00   0.50    0.30    --  -47.38-125.00 150.00   90
 16  \w   -107.00 -81.00   0.50    0.30    --  -47.38-125.00-120.00   52
 17  \w    -26.00  15.00   0.50    0.30    --   47.38 -19.00-180.00   82
 18  \w     26.00 120.00   0.50    0.30    --   47.38  77.00-150.00  188
 19  \w     35.00 120.00   0.50    0.30    --   47.38  57.00 -30.00  170
 20  \w     78.00 119.00   0.50    0.30    --   47.38 125.00-120.00   82
 21  \w    -26.00  10.00   0.50    0.30    --   47.38 -19.00 -90.00   72
 22  \w   -177.00 -98.00   0.50    1.60    -- -106.00 -77.00  60.00  158
 23  \w    -67.00 -34.00   0.50    1.60    -- -106.00  61.00  60.00   66
 24  \w   -110.00 -33.00   0.50    1.60    -- -106.00 125.00-120.00  154
 25  \w   -162.00-135.00   0.50    1.60    -- -106.00 -30.00-180.00   54
 26  \w   -108.00 -54.00   0.50    1.60    -- -106.00 109.00 156.19  108
 27  \w   -121.00 -53.00   0.50    1.60    -- -106.00 139.00   2.02  136
 28  \w    -60.00 -33.00   0.50    1.60    -- -106.00  61.00-120.00   54
 29  \w   -108.00 -74.00   0.50    1.60    -- -106.00 112.00 114.23   68
 30  \w   -170.00 -84.00   0.50    1.60    -- -106.00 -77.00-180.00  172
 31  \w   -107.00 -38.00   0.50    1.60    -- -106.00 109.00  80.00  138
 32  \w    -69.00 -33.00   0.50    1.60    -- -106.00 125.00 -30.00   72
 33  \w    -70.00 -44.00   0.50    1.60    -- -106.00 140.00  90.43   52
 34  \w    -68.00 -35.00   0.50    1.60    -- -106.00  61.00-180.00   66
 35  \w   -105.00 -79.00   0.50    1.60    -- -106.00 125.00 -30.00   52
 36  \w   -108.00 -73.00   0.50    1.60    -- -106.00 125.00-180.00   70
 37  \w   -105.00 -33.00   0.50    1.60    -- -106.00 113.00  89.88  144
 38  \w   -122.00 -97.00   0.50    1.60    -- -106.00 -30.00-180.00   50
 39  \w   -119.00 -92.00   0.50    1.60    -- -106.00 135.00  -4.16   54
 40  \w    -62.00 -34.00   0.50    1.60    -- -106.00 125.00-180.00   56
 41  \w    104.00 178.00   0.50    1.60    --  113.25  30.00-150.00  148
 42  \w     97.00 174.00   0.50    1.60    --  113.25  61.00 -90.00  154
 43  \w    102.00 177.00   0.50    1.60    --  113.25  45.00 -30.00  150
 44  \w    102.00 167.00   0.50    1.60    --  113.25  15.00  90.00  130
 45  \w     50.00 103.00   0.50    1.60    --  113.25 -77.00 120.00  106
 46  \w     42.00  71.00   0.50    1.60    --  113.25 -61.00 -60.00   58
 47  \w     42.00  67.00   0.50    1.60    --  113.25 -61.00 -30.00   50
 48  \w    134.00 175.00   0.50    1.60    --  113.25  30.00 -60.00   82
 49  \w    102.00 127.00   0.50    1.60    --  113.25  30.00 -60.00   50
 50  \w     79.00 106.00   0.50    1.60    --  113.25 -94.00 -90.00   54
 51  \w     50.00  94.00   0.50    1.60    --  113.25 -94.00   0.00   88
 52  \w     45.00  81.00   0.50    1.60    --  113.25 -77.00  90.00   72
 53  \w     47.00  77.00   0.50    1.60    --  113.25 -94.00-150.00   60
 54  \w     45.00  70.00   0.50    1.60    --  113.25 -61.00   0.00   50
 55  \w     44.00 106.00   0.50    1.60    --  113.25 -94.00-120.00  124
 56  \w     60.00 106.00   0.50    1.60    --  113.25 -94.00 -30.00   92
 57  \w    105.00 163.00   0.50    1.60    --  113.25  15.00  30.00  116
 58  \w     47.00 102.00   0.50    1.60    --  113.25 -94.00 -60.00  110
 59  \w    117.00 142.00   0.50    1.60    --  113.25  61.00  90.00   50
 60  \w     45.00  70.00   0.50    1.60    --  113.25 -61.00 -90.00   50
;
_diffrn_measurement_device 'four-circle diffractometer'
_diffrn_measurement_device_type 'XtaLAB Synergy, Single source at home/near, HyPix'
_diffrn_measurement_method '\w scans'
_diffrn_orient_matrix_type 'CrysAlisPro convention (1999,Acta A55,543-557)'
_diffrn_orient_matrix_UB_11 0.0369552000
_diffrn_orient_matrix_UB_12 0.0328036000
_diffrn_orient_matrix_UB_13 0.0587853000
_diffrn_orient_matrix_UB_21 -0.0021883000
_diffrn_orient_matrix_UB_22 0.0834093000
_diffrn_orient_matrix_UB_23 -0.0174017000
_diffrn_orient_matrix_UB_31 -0.1702726000
_diffrn_orient_matrix_UB_32 -0.0133998000
_diffrn_orient_matrix_UB_33 0.0068771000
_diffrn_radiation_monochromator mirror
_diffrn_radiation_probe x-ray
_diffrn_radiation_type 'Cu K\a'
_diffrn_radiation_wavelength 1.54184
_diffrn_reflns_av_R_equivalents 0.0559
_diffrn_reflns_av_unetI/netI 0.0416
_diffrn_reflns_Laue_measured_fraction_full 1.000
_diffrn_reflns_Laue_measured_fraction_max 0.999
_diffrn_reflns_limit_h_max 9
_diffrn_reflns_limit_h_min -11
_diffrn_reflns_limit_k_max 21
_diffrn_reflns_limit_k_min -21
_diffrn_reflns_limit_l_max 30
_diffrn_reflns_limit_l_min -30
_diffrn_reflns_number 64319
_diffrn_reflns_point_group_measured_fraction_full 1.000
_diffrn_reflns_point_group_measured_fraction_max 0.999
_diffrn_reflns_theta_full 67.684
_diffrn_reflns_theta_max 70.000
_diffrn_reflns_theta_min 2.599
_diffrn_source 'micro-focus sealed X-ray tube'
_diffrn_source_type 'PhotonJet (Cu) X-ray Source'
_exptl_absorpt_coefficient_mu 6.609
_exptl_absorpt_correction_T_max 1.00000
_exptl_absorpt_correction_T_min 0.60711
_exptl_absorpt_correction_type multi-scan
_exptl_absorpt_process_details
;
CrysAlisPro 1.171.41.103a (Rigaku Oxford Diffraction, 2021)
Empirical absorption correction using spherical harmonics,
implemented in SCALE3 ABSPACK scaling algorithm.
;
_exptl_crystal_colour colourless
_exptl_crystal_colour_primary colourless
_exptl_crystal_density_diffrn 1.472
_exptl_crystal_description prism
_exptl_crystal_F_000 1792
_exptl_crystal_size_max 0.16
_exptl_crystal_size_mid 0.12
_exptl_crystal_size_min 0.06
_refine_diff_density_max 6.930
_refine_diff_density_min -0.978
_refine_diff_density_rms 0.286
_refine_ls_extinction_method none
_refine_ls_goodness_of_fit_ref 1.480
_refine_ls_hydrogen_treatment mixed
_refine_ls_matrix_type full
_refine_ls_number_parameters 1026
_refine_ls_number_reflns 14611
_refine_ls_number_restraints 36
_refine_ls_restrained_S_all 1.495
_refine_ls_R_factor_all 0.1279
_refine_ls_R_factor_gt 0.1236
_refine_ls_shift/su_max 0.001
_refine_ls_shift/su_mean 0.000
_refine_ls_structure_factor_coef Fsqd
_refine_ls_weighting_details 'w=1/[\s^2^(Fo^2^)+(0.2000P)^2^] where P=(Fo^2^+2Fc^2^)/3'
_refine_ls_weighting_scheme calc
_refine_ls_wR_factor_gt 0.3152
_refine_ls_wR_factor_ref 0.3227
_reflns_Friedel_coverage 0.000
_reflns_number_gt 12930
_reflns_number_total 14611
_reflns_threshold_expression 'I > 2\s(I)'
_cod_data_source_file aw5097sup1.cif
_cod_data_source_block hmbv
_cod_depositor_comments 'Adding full bibliography for 2312709--2312717.cif.'
_cod_database_code 2312714
_cod_database_fobs_code 2312714
_shelx_shelxl_version_number 2019/3
_chemical_oxdiff_formula 'C18 H27 N2 V O4'
_shelx_space_group_comment
;
The symmetry employed for this shelxl refinement is uniquely defined
by the following loop, which should always be used as a source of
symmetry information in preference to the above space-group names.
They are only intended as comments.
;
_shelx_estimated_absorpt_t_max 0.693
_shelx_estimated_absorpt_t_min 0.418
_olex2_refinement_description
;
1. Fixed Uiso
 At 1.2 times of:
  All C(H) groups
 At 1.5 times of:
  All C(H,H,H) groups, All O(H,H) groups
2. Restrained distances
 O36-H36B = O36-H36A = O21-H21B = O21-H21A
 0.87 with sigma of 0.00001
 H21A-H21B = H36B-H36A
 1.376 with sigma of 0.00001
 O35A-H35C = O35A-H35D = O35-H35B = O35-H35A
 0.87 with sigma of 0.0001
 H35A-H35B = H35D-H35C
 1.376 with sigma of 0.0001
3. Uiso/Uaniso restraints and constraints
Uanis(O36) \\sim Ueq, Uanis(O21) \\sim Ueq: with sigma of 0.01 and sigma for
terminal atoms of 0.02
Uanis(O13) \\sim Ueq: with sigma of 0.001 and sigma for terminal atoms of 0.002
Uanis(O18) \\sim Ueq: with sigma of 0.001 and sigma for terminal atoms of 0.002
Uanis(O33) = Uanis(O33A)
Uanis(O34) = Uanis(O34A)
Uanis(O28A) = Uanis(O28)
Uanis(O35A) = Uanis(O35)
4. Others
 Sof(O34A)=Sof(H34C)=Sof(H34D)=1-FVAR(1)
 Sof(O34)=Sof(H34A)=Sof(H34B)=FVAR(1)
 Sof(O35A)=Sof(H35C)=Sof(H35D)=1-FVAR(2)
 Sof(O35)=Sof(H35A)=Sof(H35B)=FVAR(2)
 Sof(O33A)=Sof(H33A)=Sof(H33B)=1-FVAR(3)
 Sof(O33)=Sof(H33C)=Sof(H33D)=FVAR(3)
 Sof(O28A)=Sof(H28D)=Sof(H28E)=1-FVAR(4)
 Sof(O28)=Sof(H28F)=Sof(H28G)=FVAR(4)
 Sof(O21)=Sof(H21A)=Sof(H21B)=1-FVAR(5)
 Sof(O36)=Sof(H36A)=Sof(H36B)=FVAR(5)
5.a Free rotating group:
 O29(H29D,H29E), O30(H30A,H30B), O31(H31A,H31B), O25(H25A,H25B), O23(H23A,
 H23B), O24(H24A,H24B), O22(H22A,H22B), O19(H19D,H19E), O20(H20A,H20B),
 O32(H32A,H32B), O27(H27D,H27E), O26(H26A,H26B), O28A(H28D,H28E), O35(H35A,
 H35B), O34(H34A,H34B), O33A(H33A,H33B), O33(H33C,H33D), O34A(H34C,H34D),
 O35A(H35C,H35D), O28(H28F,H28G)
5.b Aromatic/amide H refined with riding coordinates:
 C22(H22), C6(H6), C26(H26), C36(H36), C23(H23), C45(H45), C25(H25), C46(H46),
 C55(H55), C15(H15), C56(H56), C35(H35), C42(H42), C16(H16), C32(H32), C53(H53),
  C3(H3), C52(H52), C5(H5), C33(H33), C2(H2), C43(H43), C12(H12), C13(H13)
5.c Idealised Me refined as rotating group:
 C18(H18A,H18B,H18C), C8(H8A,H8B,H8C), C47(H47A,H47B,H47C), C39(H39A,H39B,
 H39C), C48(H48A,H48B,H48C), C7(H7A,H7B,H7C), C38(H38A,H38B,H38C), C59(H59A,
 H59B,H59C), C17(H17A,H17B,H17C), C37(H37A,H37B,H37C), C58(H58A,H58B,H58C),
 C9(H9A,H9B,H9C), C19(H19A,H19B,H19C), C49(H49A,H49B,H49C), C57(H57A,H57B,H57C),
  C27(H27A,H27B,H27C), C28(H28A,H28B,H28C), C29(H29A,H29B,H29C)
;
_olex2_submission_original_sample_id HMBV
_olex2_submission_special_instructions 'No special instructions were received'
_oxdiff_exptl_absorpt_empirical_details
;
Empirical correction (ABSPACK) includes:
- Absorption correction using spherical harmonics
- Frame scaling
;
_oxdiff_exptl_absorpt_empirical_full_max 1.992
_oxdiff_exptl_absorpt_empirical_full_min 0.614

loop_
_space_group_symop_operation_xyz
'x, y, z'
'-x, -y, -z'

loop_
_atom_site_label
_atom_site_type_symbol
_atom_site_fract_x
_atom_site_fract_y
_atom_site_fract_z
_atom_site_U_iso_or_equiv
_atom_site_adp_type
_atom_site_occupancy
_atom_site_site_symmetry_order
_atom_site_calc_flag
_atom_site_refinement_flags_posn
_atom_site_refinement_flags_adp
_atom_site_refinement_flags_occupancy
_atom_site_disorder_assembly
_atom_site_disorder_group
V5 V 0.38742(8) 0.02088(4) 0.08185(3) 0.0121(2) Uani 1 1 d . . . . .
V6 V 0.38610(8) 0.09979(5) -0.03513(3) 0.0124(2) Uani 1 1 d . . . . .
V2 V 0.43924(8) 0.78114(4) 0.28986(3) 0.0091(2) Uani 1 1 d . . . . .
V4 V 0.65632(8) 0.58096(4) 0.36637(3) 0.0095(2) Uani 1 1 d . . . . .
V3 V 0.40857(7) 0.68680(4) 0.40243(3) 0.0094(2) Uani 1 1 d . . . . .
V1 V 0.64583(8) 0.65125(4) 0.24420(3) 0.0098(2) Uani 1 1 d . . . . .
O17 O 0.2518(4) 0.1187(2) -0.07813(13) 0.0151(7) Uani 1 1 d . . . . .
O16 O 0.3066(3) 0.05650(19) 0.02206(14) 0.0152(7) Uani 1 1 d . . . . .
O4 O 0.7230(3) 0.61524(19) 0.30416(13) 0.0154(7) Uani 1 1 d . . . . .
O11 O 0.7970(4) 0.5600(2) 0.40579(14) 0.0191(7) Uani 1 1 d . . . . .
O12 O 0.5236(4) 0.5020(2) 0.35418(13) 0.0171(7) Uani 1 1 d . . . . .
O10 O 0.5885(4) 0.6579(2) 0.40083(13) 0.0192(7) Uani 1 1 d . . . . .
O7 O 0.3542(3) 0.7190(2) 0.33820(13) 0.0173(7) Uani 1 1 d . . . . .
O8 O 0.4219(4) 0.7580(2) 0.44972(14) 0.0206(7) Uani 1 1 d . . . . .
O2 O 0.5101(4) 0.5812(2) 0.21408(15) 0.0241(8) Uani 1 1 d . . . . .
O1 O 0.7818(4) 0.6730(2) 0.20415(13) 0.0204(7) Uani 1 1 d . . . . .
O29 O 0.5495(4) 0.9137(2) 0.42614(16) 0.0242(8) Uani 1 1 d G . . . .
H29D H 0.536697 0.912472 0.391417 0.036 Uiso 1 1 d G U . . .
H29E H 0.516978 0.865261 0.433657 0.036 Uiso 1 1 d G U . . .
O6 O 0.3088(4) 0.7926(2) 0.24227(13) 0.0193(7) Uani 1 1 d . . . . .
O9 O 0.2770(3) 0.61149(19) 0.41403(13) 0.0181(7) Uani 1 1 d . . . . .
O5 O 0.5212(4) 0.8668(2) 0.31803(14) 0.0220(7) Uani 1 1 d . . . . .
O30 O 0.0530(4) 0.6140(2) 0.47817(14) 0.0237(8) Uani 1 1 d G . . . .
H30A H 0.109680 0.643409 0.457657 0.036 Uiso 1 1 d G U . . .
H30B H -0.030899 0.595419 0.458139 0.036 Uiso 1 1 d G U . . .
O31 O 0.1591(4) 0.5905(2) 0.57807(15) 0.0256(8) Uani 1 1 d G . . . .
H31A H 0.132892 0.591212 0.543945 0.038 Uiso 1 1 d G U . . .
H31B H 0.207418 0.638256 0.587728 0.038 Uiso 1 1 d G U . . .
O25 O 1.6684(4) 0.6113(3) 1.03638(17) 0.0316(9) Uani 1 1 d G . . . .
H25A H 1.708984 0.654131 1.056083 0.047 Uiso 1 1 d G U . . .
H25B H 1.629842 0.578351 1.059033 0.047 Uiso 1 1 d G U . . .
O23 O 0.0083(4) 0.7979(2) 0.25266(15) 0.0262(8) Uani 1 1 d G . . . .
H23A H 0.094161 0.783114 0.257352 0.039 Uiso 1 1 d G U . . .
H23B H -0.052571 0.758056 0.234894 0.039 Uiso 1 1 d G U . . .
N1 N 0.7058(4) 0.6431(2) 0.56092(15) 0.0144(8) Uani 1 1 d . . . . .
O24 O 1.6430(4) 0.6319(2) 0.92854(17) 0.0284(9) Uani 1 1 d G . . . .
H24A H 1.642199 0.629846 0.963037 0.043 Uiso 1 1 d G U . . .
H24B H 1.590586 0.667089 0.920449 0.043 Uiso 1 1 d G U . . .
O22 O 0.5246(5) 0.4318(2) 0.24854(18) 0.0308(9) Uani 1 1 d G . . . .
H22A H 0.545451 0.476659 0.234219 0.046 Uiso 1 1 d G U . . .
H22B H 0.427100 0.422275 0.249694 0.046 Uiso 1 1 d G U . . .
O19 O 1.8218(4) 0.7398(2) 1.10338(15) 0.0250(8) Uani 1 1 d G . . . .
H19D H 1.801153 0.786219 1.101150 0.037 Uiso 1 1 d G U . . .
H19E H 1.822424 0.731650 1.137314 0.037 Uiso 1 1 d G U . . .
N5 N 0.0013(4) 0.1681(2) 0.60282(16) 0.0132(8) Uani 1 1 d . . . . .
O3 O 0.5807(4) 0.7384(2) 0.26016(15) 0.0272(8) Uani 1 1 d . . . . .
N3 N 1.2527(5) 0.6949(2) 1.10646(16) 0.0172(8) Uani 1 1 d . . . . .
N2 N 1.0334(4) 0.8428(2) 0.94332(17) 0.0148(8) Uani 1 1 d . . . . .
O20 O 1.4840(5) 0.7553(2) 0.9121(2) 0.0372(10) Uani 1 1 d G . . . .
H20A H 1.516351 0.795299 0.893647 0.056 Uiso 1 1 d G U . . .
H20B H 1.489594 0.775290 0.944777 0.056 Uiso 1 1 d G U . . .
N4 N 0.9323(4) 0.4884(2) 0.72601(15) 0.0111(7) Uani 1 1 d . . . . .
N6 N -0.1624(4) -0.0202(2) 0.21391(15) 0.0133(7) Uani 1 1 d . . . . .
O32 O 0.6954(5) 0.2689(3) 0.3721(2) 0.0440(12) Uani 1 1 d G . . . .
H32A H 0.648427 0.224968 0.383517 0.066 Uiso 1 1 d G U . . .
H32B H 0.788888 0.263980 0.372140 0.066 Uiso 1 1 d G U . . .
O27 O 1.6357(6) 1.0486(3) 0.78150(17) 0.0399(10) Uani 1 1 d G . . . .
H27D H 1.672819 1.027270 0.808738 0.060 Uiso 1 1 d G U . . .
H27E H 1.599839 1.009446 0.757968 0.060 Uiso 1 1 d G U . . .
O26 O 1.4956(5) 0.5214(3) 1.10626(16) 0.0337(9) Uani 1 1 d G . . . .
H26A H 1.449722 0.472117 1.103536 0.051 Uiso 1 1 d G U . . .
H26B H 1.496013 0.536069 1.139904 0.051 Uiso 1 1 d G U . . .
C22 C 1.2598(5) 0.6115(3) 0.96580(18) 0.0105(8) Uani 1 1 d . . . . .
H22 H 1.332255 0.603973 0.941924 0.013 Uiso 1 1 calc R U . . .
C51 C -0.0695(5) 0.0776(3) 0.37641(19) 0.0122(9) Uani 1 1 d . . . . .
C6 C 0.9600(5) 0.7315(3) 0.68488(19) 0.0133(9) Uani 1 1 d . . . . .
H6 H 1.065349 0.747934 0.695237 0.016 Uiso 1 1 calc R U . . .
O18 O 0.5116(5) 0.1772(3) -0.01796(19) 0.0405(10) Uani 1 1 d . U . . .
C26 C 1.0020(5) 0.5989(3) 0.98506(19) 0.0113(9) Uani 1 1 d . . . . .
H26 H 0.896769 0.581952 0.974618 0.014 Uiso 1 1 calc R U . . .
C24 C 1.2042(5) 0.6556(3) 1.05193(17) 0.0102(8) Uani 1 1 d . . . . .
C21 C 1.1051(5) 0.5893(3) 0.94816(18) 0.0112(8) Uani 1 1 d . . . . .
C36 C 0.9204(5) 0.5740(3) 0.86649(19) 0.0132(9) Uani 1 1 d . . . . .
H36 H 0.857460 0.599749 0.886203 0.016 Uiso 1 1 calc R U . . .
C23 C 1.3093(5) 0.6442(2) 1.01753(18) 0.0109(8) Uani 1 1 d . . . . .
H23 H 1.414334 0.658454 1.028961 0.013 Uiso 1 1 calc R U . . .
C45 C 0.0958(5) 0.1100(2) 0.52160(18) 0.0127(8) Uani 1 1 d . . . . .
H45 H 0.177928 0.098290 0.543445 0.015 Uiso 1 1 calc R U . . .
C25 C 1.0494(5) 0.6324(3) 1.03643(18) 0.0124(9) Uani 1 1 d . . . . .
H25 H 0.977713 0.639470 1.060712 0.015 Uiso 1 1 calc R U . . .
C46 C 0.0780(5) 0.0899(3) 0.46673(18) 0.0131(8) Uani 1 1 d . . . . .
H46 H 0.149984 0.065291 0.451297 0.016 Uiso 1 1 calc R U . . .
C31 C 1.0542(5) 0.5599(3) 0.89250(18) 0.0121(9) Uani 1 1 d . . . . .
C55 C -0.2486(5) 0.0216(3) 0.29951(18) 0.0132(9) Uani 1 1 d . . . . .
H55 H -0.349709 0.004909 0.283620 0.016 Uiso 1 1 calc R U . . .
C34 C 0.9687(5) 0.5125(3) 0.78419(18) 0.0118(8) Uani 1 1 d . . . . .
C4 C 0.7557(5) 0.6772(3) 0.61728(18) 0.0120(8) Uani 1 1 d . . . . .
C54 C -0.1267(5) 0.0153(2) 0.27049(17) 0.0113(8) Uani 1 1 d . . . . .
C15 C 1.0815(5) 0.7748(3) 0.8580(2) 0.0155(9) Uani 1 1 d . . . . .
H15 H 1.171773 0.763997 0.875137 0.019 Uiso 1 1 calc R U . . .
C56 C -0.2186(5) 0.0529(3) 0.35246(18) 0.0128(8) Uani 1 1 d . . . . .
H56 H -0.300418 0.057739 0.372707 0.015 Uiso 1 1 calc R U . . .
C35 C 0.8774(5) 0.5514(2) 0.81283(19) 0.0126(9) Uani 1 1 d . . . . .
H35 H 0.787109 0.562274 0.795807 0.015 Uiso 1 1 calc R U . . .
C42 C -0.1433(5) 0.1443(3) 0.45771(19) 0.0154(9) Uani 1 1 d . . . . .
H42 H -0.225362 0.156288 0.435933 0.018 Uiso 1 1 calc R U . . .
C16 C 1.0377(5) 0.7513(3) 0.80465(19) 0.0136(9) Uani 1 1 d . . . . .
H16 H 1.099266 0.724405 0.785127 0.016 Uiso 1 1 calc R U . . .
C44 C -0.0083(5) 0.1475(3) 0.54405(18) 0.0126(8) Uani 1 1 d . . . . .
C18 C 1.1856(5) 0.8286(3) 0.9645(2) 0.0198(10) Uani 1 1 d . . . . .
H18A H 1.185197 0.772330 0.960228 0.030 Uiso 1 1 calc R U . . .
H18B H 1.206066 0.846523 1.002506 0.030 Uiso 1 1 calc R U . . .
H18C H 1.264341 0.857905 0.944462 0.030 Uiso 1 1 calc R U . . .
C32 C 1.1430(5) 0.5197(3) 0.8630(2) 0.0166(9) Uani 1 1 d . . . . .
H32 H 1.232556 0.507962 0.880049 0.020 Uiso 1 1 calc R U . . .
C53 C 0.0218(5) 0.0412(3) 0.29290(19) 0.0158(9) Uani 1 1 d . . . . .
H53 H 0.103753 0.037687 0.272382 0.019 Uiso 1 1 calc R U . . .
C3 C 0.6501(5) 0.6850(3) 0.65308(19) 0.0133(8) Uani 1 1 d . . . . .
H3 H 0.544898 0.669798 0.642089 0.016 Uiso 1 1 calc R U . . .
C8 C 0.7697(5) 0.7013(3) 0.52209(19) 0.0172(9) Uani 1 1 d . . . . .
H8A H 0.748440 0.752818 0.531967 0.026 Uiso 1 1 calc R U . . .
H8B H 0.722913 0.683345 0.485807 0.026 Uiso 1 1 calc R U . . .
H8C H 0.879295 0.705543 0.523223 0.026 Uiso 1 1 calc R U . . .
C14 C 0.9907(5) 0.8146(3) 0.88632(19) 0.0143(9) Uani 1 1 d . . . . .
C52 C 0.0487(5) 0.0721(3) 0.34555(18) 0.0133(9) Uani 1 1 d . . . . .
H52 H 0.149996 0.090033 0.360900 0.016 Uiso 1 1 calc R U . . .
C5 C 0.9089(5) 0.7008(3) 0.63254(19) 0.0153(9) Uani 1 1 d . . . . .
H5 H 0.979740 0.696142 0.607413 0.018 Uiso 1 1 calc R U . . .
C11 C 0.9047(5) 0.7662(3) 0.77866(18) 0.0136(9) Uani 1 1 d . . . . .
C33 C 1.1017(5) 0.4969(3) 0.8095(2) 0.0150(9) Uani 1 1 d . . . . .
H33 H 1.163760 0.470518 0.789851 0.018 Uiso 1 1 calc R U . . .
O15 O 0.5365(7) -0.0243(4) 0.06809(19) 0.0570(16) Uani 1 1 d . . . . .
C1 C 0.8551(5) 0.7379(3) 0.72221(18) 0.0122(8) Uani 1 1 d . . . . .
C2 C 0.7009(5) 0.7154(3) 0.70553(18) 0.0126(8) Uani 1 1 d . . . . .
H2 H 0.629295 0.720737 0.730206 0.015 Uiso 1 1 calc R U . . .
C41 C -0.0431(5) 0.1052(3) 0.43387(18) 0.0124(8) Uani 1 1 d . . . . .
C43 C -0.1271(5) 0.1662(3) 0.51182(19) 0.0162(9) Uani 1 1 d . . . . .
H43 H -0.195782 0.193617 0.526883 0.019 Uiso 1 1 calc R U . . .
C47 C 0.0076(5) 0.2542(3) 0.61368(19) 0.0172(9) Uani 1 1 d . . . . .
H47A H -0.084211 0.267671 0.596705 0.026 Uiso 1 1 calc R U . . .
H47B H 0.096407 0.284649 0.599038 0.026 Uiso 1 1 calc R U . . .
H47C H 0.014658 0.266657 0.652416 0.026 Uiso 1 1 calc R U . . .
C39 C 0.7825(5) 0.5028(3) 0.70423(18) 0.0152(9) Uani 1 1 d . . . . .
H39A H 0.702981 0.475167 0.724677 0.023 Uiso 1 1 calc R U . . .
H39B H 0.761788 0.483225 0.666508 0.023 Uiso 1 1 calc R U . . .
H39C H 0.784471 0.559325 0.707221 0.023 Uiso 1 1 calc R U . . .
O13 O 0.2550(5) -0.0359(3) 0.10929(19) 0.0440(11) Uani 1 1 d . U . . .
C12 C 0.8166(5) 0.8064(3) 0.80829(19) 0.0147(9) Uani 1 1 d . . . . .
H12 H 0.726591 0.817713 0.791346 0.018 Uiso 1 1 calc R U . . .
C13 C 0.8583(5) 0.8300(3) 0.86178(19) 0.0158(9) Uani 1 1 d . . . . .
H13 H 0.796715 0.856584 0.881526 0.019 Uiso 1 1 calc R U . . .
C48 C 0.1398(5) 0.1501(3) 0.63267(19) 0.0187(10) Uani 1 1 d . . . . .
H48A H 0.230112 0.175746 0.616539 0.028 Uiso 1 1 calc R U . . .
H48B H 0.132853 0.093062 0.630674 0.028 Uiso 1 1 calc R U . . .
H48C H 0.146475 0.169667 0.670239 0.028 Uiso 1 1 calc R U . . .
C7 C 0.5351(5) 0.6237(3) 0.54871(19) 0.0192(10) Uani 1 1 d . . . . .
H7A H 0.490694 0.583806 0.572230 0.029 Uiso 1 1 calc R U . . .
H7B H 0.509053 0.603394 0.511269 0.029 Uiso 1 1 calc R U . . .
H7C H 0.495397 0.671356 0.554734 0.029 Uiso 1 1 calc R U . . .
C38 C 0.9278(5) 0.4014(3) 0.7155(2) 0.0185(9) Uani 1 1 d . . . . .
H38A H 1.029061 0.391145 0.724119 0.028 Uiso 1 1 calc R U . . .
H38B H 0.894640 0.385789 0.677663 0.028 Uiso 1 1 calc R U . . .
H38C H 0.856943 0.371158 0.737890 0.028 Uiso 1 1 calc R U . . .
C59 C -0.2476(6) 0.0310(3) 0.1826(2) 0.0223(10) Uani 1 1 d . . . . .
H59A H -0.182642 0.083135 0.181156 0.033 Uiso 1 1 calc R U . . .
H59B H -0.338054 0.036111 0.199965 0.033 Uiso 1 1 calc R U . . .
H59C H -0.277498 0.007044 0.146082 0.033 Uiso 1 1 calc R U . . .
C17 C 1.0423(5) 0.9302(3) 0.9504(2) 0.0190(10) Uani 1 1 d . . . . .
H17A H 1.069096 0.947937 0.988230 0.029 Uiso 1 1 calc R U . . .
H17B H 0.943982 0.941771 0.938459 0.029 Uiso 1 1 calc R U . . .
H17C H 1.119531 0.957639 0.928988 0.029 Uiso 1 1 calc R U . . .
C37 C 1.0543(5) 0.5347(3) 0.69512(19) 0.0162(9) Uani 1 1 d . . . . .
H37A H 1.060957 0.591183 0.702622 0.024 Uiso 1 1 calc R U . . .
H37B H 1.028586 0.521170 0.656655 0.024 Uiso 1 1 calc R U . . .
H37C H 1.151859 0.521634 0.706203 0.024 Uiso 1 1 calc R U . . .
C58 C -0.2631(5) -0.1012(3) 0.2133(2) 0.0192(10) Uani 1 1 d . . . . .
H58A H -0.352980 -0.097678 0.231570 0.029 Uiso 1 1 calc R U . . .
H58B H -0.207462 -0.136384 0.231682 0.029 Uiso 1 1 calc R U . . .
H58C H -0.294180 -0.121913 0.176130 0.029 Uiso 1 1 calc R U . . .
C9 C 0.7599(6) 0.5674(3) 0.5520(2) 0.0193(10) Uani 1 1 d . . . . .
H9A H 0.869358 0.576911 0.561469 0.029 Uiso 1 1 calc R U . . .
H9B H 0.736713 0.548329 0.514207 0.029 Uiso 1 1 calc R U . . .
H9C H 0.708627 0.527827 0.574409 0.029 Uiso 1 1 calc R U . . .
O28A O 0.3926(9) 0.0671(7) 0.2979(5) 0.041(2) Uani 0.68(2) 1 d G . P A 2
H28D H 0.374020 0.020618 0.281091 0.061 Uiso 0.68(2) 1 d G U P A 2
H28E H 0.304630 0.079728 0.297632 0.061 Uiso 0.68(2) 1 d G U P A 2
O35 O 0.4994(7) 0.8077(3) 0.5584(2) 0.0327(12) Uani 0.765(8) 1 d DG . P B 1
H35A H 0.474888 0.799703 0.524025 0.049 Uiso 0.765(8) 1 d DG U P B 1
H35B H 0.586732 0.794455 0.563381 0.049 Uiso 0.765(8) 1 d DG U P B 1
O34 O 0.6052(6) 0.9605(3) 0.5964(2) 0.0264(11) Uani 0.709(7) 1 d G . P C 1
H34A H 0.552357 0.916879 0.580410 0.040 Uiso 0.709(7) 1 d G U P C 1
H34B H 0.556429 0.996309 0.586415 0.040 Uiso 0.709(7) 1 d G U P C 1
C19 C 0.9155(6) 0.8015(3) 0.9772(2) 0.0232(11) Uani 1 1 d . . . . .
H19A H 0.907314 0.744523 0.972454 0.035 Uiso 1 1 calc R U . . .
H19B H 0.817555 0.814214 0.966248 0.035 Uiso 1 1 calc R U . . .
H19C H 0.945269 0.819043 1.015009 0.035 Uiso 1 1 calc R U . . .
O14 O 0.4549(7) 0.0965(3) 0.1268(2) 0.0542(14) Uani 1 1 d . . . . .
C49 C -0.1361(5) 0.1220(3) 0.6254(2) 0.0208(10) Uani 1 1 d . . . . .
H49A H -0.147035 0.065865 0.615187 0.031 Uiso 1 1 calc R U . . .
H49B H -0.226407 0.139706 0.611064 0.031 Uiso 1 1 calc R U . . .
H49C H -0.124208 0.130381 0.664491 0.031 Uiso 1 1 calc R U . . .
C57 C -0.0245(5) -0.0287(3) 0.18686(19) 0.0211(10) Uani 1 1 d . . . . .
H57A H 0.031433 -0.061721 0.207463 0.032 Uiso 1 1 calc R U . . .
H57B H 0.040330 0.023289 0.184874 0.032 Uiso 1 1 calc R U . . .
H57C H -0.055501 -0.053336 0.150612 0.032 Uiso 1 1 calc R U . . .
C27 C 1.4273(6) 0.7112(3) 1.1193(2) 0.0235(10) Uani 1 1 d . . . . .
H27A H 1.461992 0.661526 1.116695 0.035 Uiso 1 1 calc R U . . .
H27B H 1.454666 0.735918 1.155698 0.035 Uiso 1 1 calc R U . . .
H27C H 1.475477 0.746510 1.093678 0.035 Uiso 1 1 calc R U . . .
C28 C 1.1895(7) 0.6444(4) 1.1483(2) 0.0326(13) Uani 1 1 d . . . . .
H28A H 1.079910 0.640662 1.146619 0.049 Uiso 1 1 calc R U . . .
H28B H 1.236295 0.667502 1.183669 0.049 Uiso 1 1 calc R U . . .
H28C H 1.210400 0.591787 1.142443 0.049 Uiso 1 1 calc R U . . .
C29 C 1.2130(6) 0.7745(3) 1.1109(2) 0.0257(11) Uani 1 1 d . . . . .
H29A H 1.263632 0.807582 1.084561 0.039 Uiso 1 1 calc R U . . .
H29B H 1.246299 0.799084 1.146986 0.039 Uiso 1 1 calc R U . . .
H29C H 1.103272 0.768688 1.103899 0.039 Uiso 1 1 calc R U . . .
O33A O 0.6892(8) 0.3084(4) 0.2621(3) 0.0323(13) Uani 0.571(7) 1 d G . P D 2
H33A H 0.654217 0.259108 0.251742 0.048 Uiso 0.571(7) 1 d G U P D 2
H33B H 0.636510 0.333868 0.241653 0.048 Uiso 0.571(7) 1 d G U P D 2
O33 O 0.6357(10) 0.3133(6) 0.1973(4) 0.0323(13) Uani 0.429(7) 1 d G . P D 1
H33C H 0.726458 0.323007 0.187070 0.048 Uiso 0.429(7) 1 d G U P D 1
H33D H 0.622391 0.265257 0.206921 0.048 Uiso 0.429(7) 1 d G U P D 1
O21 O 0.54338(9) 0.15952(2) 0.22654(2) 0.067(4) Uani 0.559(12) 1 d D U P E 2
H21A H 0.55667(16) 0.17058(2) 0.19366(2) 0.100 Uiso 0.559(12) 1 d D U P E 2
H21B H 0.55873(10) 0.11195(2) 0.22832(2) 0.100 Uiso 0.559(12) 1 d D U P E 2
O34A O 0.5945(14) 0.9697(7) 0.5390(6) 0.0264(11) Uani 0.291(7) 1 d G . P C 2
H34C H 0.663772 1.000692 0.560715 0.040 Uiso 0.291(7) 1 d G U P C 2
H34D H 0.602246 0.989984 0.508234 0.040 Uiso 0.291(7) 1 d G U P C 2
O35A O 0.559(2) 0.8506(10) 0.6109(7) 0.0327(12) Uani 0.235(8) 1 d DG . P B 2
H35C H 0.552566 0.892706 0.629869 0.049 Uiso 0.235(8) 1 d DG U P B 2
H35D H 0.549951 0.863352 0.577860 0.049 Uiso 0.235(8) 1 d DG U P B 2
O28 O 1.604(2) 0.9047(16) 0.7200(10) 0.041(2) Uani 0.32(2) 1 d G . P A 1
H28F H 1.567145 0.900021 0.750907 0.061 Uiso 0.32(2) 1 d G U P A 1
H28G H 1.524592 0.895110 0.696757 0.061 Uiso 0.32(2) 1 d G U P A 1
O36 O 0.64362(7) 0.20046(2) 0.27262(2) 0.043(3) Uani 0.441(12) 1 d D U P E 1
H36A H 0.60016(6) 0.22284(3) 0.24731(2) 0.065 Uiso 0.441(12) 1 d D U P E 1
H36B H 0.68562(7) 0.23890(3) 0.29601(2) 0.065 Uiso 0.441(12) 1 d D U P E 1

loop_
_atom_site_aniso_label
_atom_site_aniso_U_11
_atom_site_aniso_U_22
_atom_site_aniso_U_33
_atom_site_aniso_U_23
_atom_site_aniso_U_13
_atom_site_aniso_U_12
V5 0.0165(4) 0.0086(4) 0.0123(4) 0.0048(3) 0.0016(3) 0.0044(3)
V6 0.0067(4) 0.0186(5) 0.0127(4) 0.0076(3) -0.0008(3) 0.0036(3)
V2 0.0091(4) 0.0073(4) 0.0114(4) 0.0004(3) 0.0018(3) 0.0025(3)
V4 0.0071(4) 0.0109(4) 0.0111(4) 0.0023(3) 0.0014(3) 0.0030(3)
V3 0.0071(4) 0.0111(4) 0.0105(4) 0.0006(3) 0.0041(3) 0.0021(3)
V1 0.0081(4) 0.0094(4) 0.0128(4) 0.0019(3) 0.0036(3) 0.0026(3)
O17 0.0161(15) 0.0167(16) 0.0128(15) 0.0048(12) -0.0059(12) 0.0066(12)
O16 0.0078(14) 0.0133(16) 0.0228(17) 0.0105(13) -0.0014(12) -0.0029(11)
O4 0.0093(14) 0.0180(16) 0.0200(16) 0.0047(13) 0.0047(12) 0.0033(12)
O11 0.0170(16) 0.0243(18) 0.0171(17) 0.0040(13) -0.0013(12) 0.0077(13)
O12 0.0156(15) 0.0159(16) 0.0183(16) 0.0025(12) 0.0015(12) -0.0007(12)
O10 0.0166(15) 0.0242(18) 0.0192(17) -0.0014(13) 0.0029(12) 0.0098(13)
O7 0.0110(14) 0.0193(16) 0.0192(17) 0.0077(13) -0.0036(12) -0.0014(12)
O8 0.0202(16) 0.0192(17) 0.0235(18) -0.0050(14) 0.0069(13) 0.0061(13)
O2 0.0255(18) 0.0171(17) 0.0251(19) 0.0000(14) 0.0000(14) -0.0050(14)
O1 0.0228(16) 0.0218(17) 0.0194(17) 0.0056(13) 0.0103(13) 0.0066(13)
O29 0.0250(18) 0.0219(18) 0.0251(19) -0.0068(14) -0.0009(14) 0.0070(14)
O6 0.0179(16) 0.0252(18) 0.0148(16) 0.0065(13) -0.0019(12) 0.0047(13)
O9 0.0171(15) 0.0160(16) 0.0230(17) 0.0067(13) 0.0093(12) 0.0032(12)
O5 0.0188(16) 0.0175(17) 0.0263(18) -0.0002(13) 0.0039(13) -0.0040(13)
O30 0.0143(15) 0.035(2) 0.0217(18) 0.0055(15) 0.0050(13) 0.0034(14)
O31 0.033(2) 0.0222(18) 0.0216(18) 0.0048(14) 0.0016(15) 0.0062(15)
O25 0.0201(18) 0.040(2) 0.034(2) -0.0075(18) 0.0033(16) 0.0063(16)
O23 0.0174(16) 0.031(2) 0.030(2) -0.0075(15) -0.0004(14) 0.0065(14)
N1 0.0119(17) 0.0144(18) 0.0140(19) 0.0005(14) -0.0002(14) -0.0033(14)
O24 0.0247(19) 0.027(2) 0.035(2) 0.0023(16) 0.0069(16) 0.0067(15)
O22 0.037(2) 0.0151(18) 0.042(2) -0.0013(16) 0.0160(18) 0.0042(15)
O19 0.0308(19) 0.0200(18) 0.0266(19) 0.0035(14) 0.0101(15) 0.0076(15)
N5 0.0107(17) 0.0109(18) 0.0183(19) 0.0014(14) 0.0024(14) 0.0023(13)
O3 0.0318(19) 0.0276(19) 0.030(2) 0.0075(15) 0.0139(15) 0.0177(16)
N3 0.026(2) 0.0107(18) 0.0138(19) -0.0013(14) -0.0037(15) 0.0050(15)
N2 0.0101(17) 0.0084(18) 0.024(2) 0.0013(15) -0.0045(15) -0.0001(14)
O20 0.031(2) 0.019(2) 0.062(3) 0.0080(19) 0.005(2) 0.0054(16)
N4 0.0069(16) 0.0128(18) 0.0144(18) 0.0002(14) 0.0040(13) 0.0030(13)
N6 0.0125(17) 0.0114(17) 0.0159(19) 0.0032(14) 0.0034(14) 0.0011(14)
O32 0.022(2) 0.048(3) 0.061(3) -0.014(2) -0.009(2) 0.0150(19)
O27 0.060(3) 0.029(2) 0.028(2) 0.0092(17) 0.0015(19) 0.004(2)
O26 0.042(2) 0.030(2) 0.024(2) -0.0066(16) 0.0052(17) -0.0021(18)
C22 0.0055(19) 0.014(2) 0.012(2) 0.0005(16) 0.0012(15) 0.0021(15)
C51 0.011(2) 0.009(2) 0.018(2) 0.0037(16) 0.0036(16) 0.0034(15)
C6 0.0086(19) 0.014(2) 0.017(2) 0.0005(17) 0.0022(16) 0.0024(16)
O18 0.0387(17) 0.0368(17) 0.0387(17) 0.0123(14) -0.0078(14) -0.0068(14)
C26 0.0034(18) 0.0091(19) 0.020(2) 0.0016(16) -0.0024(16) -0.0005(15)
C24 0.014(2) 0.0085(19) 0.007(2) -0.0018(15) -0.0026(15) 0.0031(15)
C21 0.011(2) 0.0067(19) 0.014(2) -0.0008(16) -0.0037(16) 0.0002(15)
C36 0.012(2) 0.011(2) 0.017(2) -0.0010(16) 0.0019(16) 0.0024(16)
C23 0.0066(18) 0.0075(19) 0.017(2) 0.0009(16) -0.0044(16) 0.0008(15)
C45 0.0110(19) 0.0081(19) 0.019(2) 0.0000(16) 0.0013(16) 0.0034(15)
C25 0.010(2) 0.014(2) 0.014(2) 0.0032(17) 0.0047(16) 0.0038(16)
C46 0.0081(19) 0.014(2) 0.019(2) 0.0023(16) 0.0028(16) 0.0053(15)
C31 0.016(2) 0.0054(19) 0.014(2) 0.0009(16) 0.0005(17) 0.0011(16)
C55 0.014(2) 0.011(2) 0.015(2) 0.0008(16) 0.0008(16) 0.0038(16)
C34 0.0074(19) 0.013(2) 0.014(2) -0.0010(16) 0.0014(16) 0.0006(15)
C4 0.015(2) 0.0087(19) 0.012(2) -0.0004(15) 0.0000(16) 0.0028(16)
C54 0.014(2) 0.0089(19) 0.011(2) 0.0014(15) 0.0014(16) 0.0010(15)
C15 0.012(2) 0.009(2) 0.026(2) 0.0030(17) -0.0001(17) 0.0014(16)
C56 0.012(2) 0.012(2) 0.016(2) 0.0013(16) 0.0024(16) 0.0028(15)
C35 0.0104(19) 0.0069(19) 0.021(2) 0.0013(16) 0.0049(17) 0.0010(15)
C42 0.012(2) 0.015(2) 0.019(2) 0.0013(17) -0.0008(16) 0.0039(16)
C16 0.0082(19) 0.013(2) 0.020(2) 0.0015(17) 0.0049(16) 0.0027(15)
C44 0.013(2) 0.0105(19) 0.014(2) 0.0014(16) 0.0025(16) 0.0024(16)
C18 0.011(2) 0.025(3) 0.023(2) 0.002(2) -0.0075(18) 0.0059(18)
C32 0.018(2) 0.015(2) 0.017(2) -0.0019(17) -0.0006(18) 0.0059(18)
C53 0.015(2) 0.016(2) 0.017(2) 0.0025(17) 0.0067(17) 0.0020(16)
C3 0.0088(19) 0.011(2) 0.020(2) 0.0010(16) 0.0020(16) 0.0010(15)
C8 0.015(2) 0.019(2) 0.015(2) 0.0054(17) 0.0000(17) -0.0033(17)
C14 0.014(2) 0.010(2) 0.019(2) -0.0021(17) 0.0020(17) 0.0010(16)
C52 0.0078(19) 0.013(2) 0.018(2) 0.0028(16) 0.0010(16) -0.0002(15)
C5 0.014(2) 0.017(2) 0.015(2) 0.0013(17) 0.0043(17) 0.0024(17)
C11 0.012(2) 0.011(2) 0.017(2) 0.0004(17) 0.0020(17) -0.0007(16)
C33 0.011(2) 0.012(2) 0.024(2) 0.0024(17) 0.0026(17) 0.0037(16)
O15 0.073(3) 0.088(4) 0.032(2) 0.012(3) 0.007(2) 0.068(3)
C1 0.013(2) 0.0104(19) 0.015(2) 0.0017(16) 0.0030(16) 0.0062(16)
C2 0.010(2) 0.011(2) 0.016(2) -0.0022(16) 0.0022(16) 0.0023(15)
C41 0.0098(19) 0.0092(19) 0.017(2) -0.0010(16) -0.0013(16) 0.0001(15)
C43 0.015(2) 0.012(2) 0.022(2) 0.0003(17) 0.0031(17) 0.0037(16)
C47 0.021(2) 0.010(2) 0.021(2) -0.0016(17) -0.0005(17) 0.0044(17)
C39 0.0092(19) 0.024(2) 0.014(2) 0.0015(17) -0.0016(16) 0.0092(17)
O13 0.0389(17) 0.0521(19) 0.0430(18) 0.0250(15) 0.0098(14) 0.0063(14)
C12 0.011(2) 0.016(2) 0.017(2) -0.0040(17) -0.0003(16) 0.0051(16)
C13 0.014(2) 0.014(2) 0.019(2) -0.0042(17) 0.0016(17) 0.0040(17)
C48 0.017(2) 0.026(2) 0.016(2) -0.0017(18) -0.0033(17) 0.0118(19)
C7 0.010(2) 0.027(3) 0.016(2) 0.0037(18) -0.0020(16) -0.0074(17)
C38 0.017(2) 0.013(2) 0.023(2) -0.0032(18) -0.0035(18) 0.0011(17)
C59 0.021(2) 0.023(3) 0.022(2) 0.007(2) -0.0079(19) 0.0060(19)
C17 0.019(2) 0.006(2) 0.028(3) 0.0008(17) -0.0095(19) -0.0001(16)
C37 0.015(2) 0.019(2) 0.017(2) 0.0062(18) 0.0090(17) 0.0052(17)
C58 0.019(2) 0.011(2) 0.024(2) -0.0049(17) 0.0009(18) -0.0046(17)
C9 0.021(2) 0.012(2) 0.023(2) -0.0041(18) -0.0053(18) 0.0035(17)
O28A 0.023(2) 0.062(7) 0.037(6) -0.011(4) 0.009(3) 0.008(4)
O35 0.043(3) 0.028(3) 0.030(3) -0.003(2) -0.005(2) 0.017(2)
O34 0.021(2) 0.019(2) 0.040(3) -0.001(2) 0.002(2) 0.0056(18)
C19 0.025(3) 0.023(3) 0.022(3) 0.005(2) 0.012(2) 0.003(2)
O14 0.093(4) 0.024(2) 0.039(3) -0.0013(19) -0.023(3) 0.007(2)
C49 0.017(2) 0.022(2) 0.020(2) 0.0031(19) 0.0071(18) -0.0056(18)
C57 0.019(2) 0.025(2) 0.019(2) 0.0005(18) 0.0086(18) 0.0016(18)
C27 0.019(2) 0.028(3) 0.021(2) -0.005(2) -0.0066(18) 0.0035(19)
C28 0.043(3) 0.034(3) 0.016(3) 0.001(2) 0.009(2) -0.004(2)
C29 0.034(3) 0.020(3) 0.022(3) -0.0097(19) -0.004(2) 0.008(2)
O33A 0.021(3) 0.027(3) 0.049(4) -0.001(2) 0.004(2) 0.007(2)
O33 0.021(3) 0.027(3) 0.049(4) -0.001(2) 0.004(2) 0.007(2)
O21 0.059(6) 0.041(6) 0.099(9) -0.018(5) 0.000(6) 0.015(5)
O34A 0.021(2) 0.019(2) 0.040(3) -0.001(2) 0.002(2) 0.0056(18)
O35A 0.043(3) 0.028(3) 0.030(3) -0.003(2) -0.005(2) 0.017(2)
O28 0.023(2) 0.062(7) 0.037(6) -0.011(4) 0.009(3) 0.008(4)
O36 0.046(6) 0.057(7) 0.035(5) 0.002(4) 0.006(4) 0.030(5)

loop_
_atom_type_symbol
_atom_type_description
_atom_type_scat_dispersion_real
_atom_type_scat_dispersion_imag
_atom_type_scat_source
C C 0.0181 0.0091 'International Tables Vol C Tables 4.2.6.8 and 6.1.1.4'
H H 0.0000 0.0000 'International Tables Vol C Tables 4.2.6.8 and 6.1.1.4'
N N 0.0311 0.0180 'International Tables Vol C Tables 4.2.6.8 and 6.1.1.4'
O O 0.0492 0.0322 'International Tables Vol C Tables 4.2.6.8 and 6.1.1.4'
V V 0.0687 2.1097 'International Tables Vol C Tables 4.2.6.8 and 6.1.1.4'

loop_
_geom_angle_atom_site_label_1
_geom_angle_atom_site_label_2
_geom_angle_atom_site_label_3
_geom_angle
_geom_angle_site_symmetry_1
_geom_angle_site_symmetry_3
_geom_angle_publ_flag
O15 V5 O16 111.29(19) . . ?
O13 V5 O16 109.31(19) . . ?
O13 V5 O15 113.1(3) . . ?
O13 V5 O14 105.5(3) . . ?
O14 V5 O16 109.3(2) . . ?
O14 V5 O15 108.1(3) . . ?
O17 V6 O16 110.58(16) . . ?
O17 V6 O15 106.5(2) . 2_655 ?
O16 V6 O15 105.5(2) . 2_655 ?
O18 V6 O17 110.8(2) . . ?
O18 V6 O16 111.3(2) . . ?
O18 V6 O15 112.0(3) . 2_655 ?
O7 V2 O3 109.98(16) . . ?
O6 V2 O7 110.09(16) . . ?
O6 V2 O3 109.33(18) . . ?
O5 V2 O7 110.43(17) . . ?
O5 V2 O6 108.88(18) . . ?
O5 V2 O3 108.09(18) . . ?
O11 V4 O4 110.35(15) . . ?
O11 V4 O10 107.67(17) . . ?
O12 V4 O4 109.73(16) . . ?
O12 V4 O11 108.84(17) . . ?
O12 V4 O10 111.15(16) . . ?
O10 V4 O4 109.08(16) . . ?
O7 V3 O10 109.39(16) . . ?
O8 V3 O10 109.70(17) . . ?
O8 V3 O7 110.47(18) . . ?
O9 V3 O10 110.29(16) . . ?
O9 V3 O7 107.29(16) . . ?
O9 V3 O8 109.69(17) . . ?
O2 V1 O4 108.69(17) . . ?
O2 V1 O1 109.07(18) . . ?
O2 V1 O3 112.23(19) . . ?
O1 V1 O4 108.45(16) . . ?
O1 V1 O3 108.17(17) . . ?
O3 V1 O4 110.16(17) . . ?
V6 O16 V5 133.26(18) . . ?
V1 O4 V4 137.19(18) . . ?
V4 O10 V3 135.6(2) . . ?
V2 O7 V3 137.91(18) . . ?
H29D O29 H29E 104.5 . . ?
H30A O30 H30B 104.6 . . ?
H31A O31 H31B 104.6 . . ?
H25A O25 H25B 104.4 . . ?
H23A O23 H23B 104.6 . . ?
C4 N1 C8 109.5(3) . . ?
C4 N1 C7 112.9(4) . . ?
C4 N1 C9 109.8(3) . . ?
C8 N1 C7 107.7(3) . . ?
C8 N1 C9 110.0(4) . . ?
C9 N1 C7 107.0(4) . . ?
H24A O24 H24B 104.5 . . ?
H22A O22 H22B 104.6 . . ?
H19D O19 H19E 104.6 . . ?
C44 N5 C47 110.7(3) . . ?
C44 N5 C48 112.7(3) . . ?
C44 N5 C49 109.3(3) . . ?
C47 N5 C48 107.0(4) . . ?
C47 N5 C49 108.9(4) . . ?
C48 N5 C49 108.1(4) . . ?
V1 O3 V2 146.8(2) . . ?
C24 N3 C27 111.8(4) . . ?
C24 N3 C29 111.1(4) . . ?
C28 N3 C24 111.3(4) . . ?
C28 N3 C27 105.8(4) . . ?
C28 N3 C29 111.8(4) . . ?
C29 N3 C27 104.8(4) . . ?
C18 N2 C19 108.4(4) . . ?
C14 N2 C18 113.1(4) . . ?
C14 N2 C17 110.3(4) . . ?
C14 N2 C19 109.5(4) . . ?
C17 N2 C18 106.8(4) . . ?
C17 N2 C19 108.7(4) . . ?
H20A O20 H20B 104.6 . . ?
C34 N4 C39 112.9(3) . . ?
C34 N4 C38 110.8(3) . . ?
C34 N4 C37 108.9(3) . . ?
C39 N4 C38 107.1(4) . . ?
C39 N4 C37 108.3(3) . . ?
C38 N4 C37 108.6(3) . . ?
C54 N6 C58 109.8(3) . . ?
C59 N6 C54 108.2(4) . . ?
C59 N6 C58 108.2(4) . . ?
C59 N6 C57 109.5(4) . . ?
C57 N6 C54 113.5(3) . . ?
C57 N6 C58 107.6(4) . . ?
H32A O32 H32B 104.5 . . ?
H27D O27 H27E 104.5 . . ?
H26A O26 H26B 104.5 . . ?
C21 C22 H22 119.3 . . ?
C23 C22 H22 119.3 . . ?
C23 C22 C21 121.4(4) . . ?
C56 C51 C41 119.4(4) . . ?
C52 C51 C56 118.4(4) . . ?
C52 C51 C41 122.2(4) . . ?
C5 C6 H6 120.0 . . ?
C5 C6 C1 119.9(4) . . ?
C1 C6 H6 120.0 . . ?
C21 C26 H26 119.2 . . ?
C25 C26 H26 119.2 . . ?
C25 C26 C21 121.7(4) . . ?
C23 C24 N3 120.8(4) . . ?
C23 C24 C25 121.1(4) . . ?
C25 C24 N3 118.0(4) . . ?
C22 C21 C31 121.0(4) . . ?
C26 C21 C22 117.6(4) . . ?
C26 C21 C31 121.4(4) . . ?
C31 C36 H36 119.1 . . ?
C35 C36 H36 119.1 . . ?
C35 C36 C31 121.8(4) . . ?
C22 C23 H23 120.4 . . ?
C24 C23 C22 119.2(4) . . ?
C24 C23 H23 120.4 . . ?
C46 C45 H45 120.4 . . ?
C46 C45 C44 119.2(4) . . ?
C44 C45 H45 120.4 . . ?
C26 C25 C24 118.9(4) . . ?
C26 C25 H25 120.5 . . ?
C24 C25 H25 120.5 . . ?
C45 C46 H46 119.2 . . ?
C45 C46 C41 121.6(4) . . ?
C41 C46 H46 119.2 . . ?
C36 C31 C21 121.5(4) . . ?
C36 C31 C32 118.1(4) . . ?
C32 C31 C21 120.3(4) . . ?
C54 C55 H55 120.8 . . ?
C54 C55 C56 118.4(4) . . ?
C56 C55 H55 120.8 . . ?
C35 C34 N4 122.1(4) . . ?
C35 C34 C33 120.1(4) . . ?
C33 C34 N4 117.7(4) . . ?
C3 C4 N1 120.7(4) . . ?
C5 C4 N1 118.4(4) . . ?
C5 C4 C3 120.9(4) . . ?
C55 C54 N6 117.3(4) . . ?
C53 C54 N6 121.4(4) . . ?
C53 C54 C55 121.4(4) . . ?
C16 C15 H15 120.6 . . ?
C16 C15 C14 118.8(4) . . ?
C14 C15 H15 120.6 . . ?
C51 C56 H56 119.4 . . ?
C55 C56 C51 121.3(4) . . ?
C55 C56 H56 119.4 . . ?
C36 C35 C34 119.0(4) . . ?
C36 C35 H35 120.5 . . ?
C34 C35 H35 120.5 . . ?
C41 C42 H42 118.9 . . ?
C43 C42 H42 118.9 . . ?
C43 C42 C41 122.2(4) . . ?
C15 C16 H16 119.2 . . ?
C15 C16 C11 121.6(4) . . ?
C11 C16 H16 119.2 . . ?
C45 C44 N5 121.8(4) . . ?
C45 C44 C43 120.5(4) . . ?
C43 C44 N5 117.7(4) . . ?
N2 C18 H18A 109.5 . . ?
N2 C18 H18B 109.5 . . ?
N2 C18 H18C 109.5 . . ?
H18A C18 H18B 109.5 . . ?
H18A C18 H18C 109.5 . . ?
H18B C18 H18C 109.5 . . ?
C31 C32 H32 119.6 . . ?
C33 C32 C31 120.7(4) . . ?
C33 C32 H32 119.6 . . ?
C54 C53 H53 120.4 . . ?
C52 C53 C54 119.1(4) . . ?
C52 C53 H53 120.4 . . ?
C4 C3 H3 120.5 . . ?
C4 C3 C2 119.1(4) . . ?
C2 C3 H3 120.5 . . ?
N1 C8 H8A 109.5 . . ?
N1 C8 H8B 109.5 . . ?
N1 C8 H8C 109.5 . . ?
H8A C8 H8B 109.5 . . ?
H8A C8 H8C 109.5 . . ?
H8B C8 H8C 109.5 . . ?
C15 C14 N2 121.3(4) . . ?
C13 C14 N2 117.7(4) . . ?
C13 C14 C15 120.9(4) . . ?
C51 C52 H52 119.3 . . ?
C53 C52 C51 121.4(4) . . ?
C53 C52 H52 119.3 . . ?
C6 C5 H5 119.9 . . ?
C4 C5 C6 120.1(4) . . ?
C4 C5 H5 119.9 . . ?
C16 C11 C1 121.3(4) . . ?
C16 C11 C12 118.0(4) . . ?
C12 C11 C1 120.6(4) . . ?
C34 C33 H33 119.9 . . ?
C32 C33 C34 120.2(4) . . ?
C32 C33 H33 119.9 . . ?
V5 O15 V6 152.6(4) . 2_655 ?
C6 C1 C11 121.6(4) . . ?
C2 C1 C6 118.9(4) . . ?
C2 C1 C11 119.6(4) . . ?
C3 C2 H2 119.5 . . ?
C1 C2 C3 121.1(4) . . ?
C1 C2 H2 119.5 . . ?
C46 C41 C51 121.5(4) . . ?
C46 C41 C42 117.5(4) . . ?
C42 C41 C51 120.9(4) . . ?
C42 C43 C44 119.0(4) . . ?
C42 C43 H43 120.5 . . ?
C44 C43 H43 120.5 . . ?
N5 C47 H47A 109.5 . . ?
N5 C47 H47B 109.5 . . ?
N5 C47 H47C 109.5 . . ?
H47A C47 H47B 109.5 . . ?
H47A C47 H47C 109.5 . . ?
H47B C47 H47C 109.5 . . ?
N4 C39 H39A 109.5 . . ?
N4 C39 H39B 109.5 . . ?
N4 C39 H39C 109.5 . . ?
H39A C39 H39B 109.5 . . ?
H39A C39 H39C 109.5 . . ?
H39B C39 H39C 109.5 . . ?
C11 C12 H12 119.4 . . ?
C13 C12 C11 121.2(4) . . ?
C13 C12 H12 119.4 . . ?
C14 C13 H13 120.3 . . ?
C12 C13 C14 119.5(4) . . ?
C12 C13 H13 120.3 . . ?
N5 C48 H48A 109.5 . . ?
N5 C48 H48B 109.5 . . ?
N5 C48 H48C 109.5 . . ?
H48A C48 H48B 109.5 . . ?
H48A C48 H48C 109.5 . . ?
H48B C48 H48C 109.5 . . ?
N1 C7 H7A 109.5 . . ?
N1 C7 H7B 109.5 . . ?
N1 C7 H7C 109.5 . . ?
H7A C7 H7B 109.5 . . ?
H7A C7 H7C 109.5 . . ?
H7B C7 H7C 109.5 . . ?
N4 C38 H38A 109.5 . . ?
N4 C38 H38B 109.5 . . ?
N4 C38 H38C 109.5 . . ?
H38A C38 H38B 109.5 . . ?
H38A C38 H38C 109.5 . . ?
H38B C38 H38C 109.5 . . ?
N6 C59 H59A 109.5 . . ?
N6 C59 H59B 109.5 . . ?
N6 C59 H59C 109.5 . . ?
H59A C59 H59B 109.5 . . ?
H59A C59 H59C 109.5 . . ?
H59B C59 H59C 109.5 . . ?
N2 C17 H17A 109.5 . . ?
N2 C17 H17B 109.5 . . ?
N2 C17 H17C 109.5 . . ?
H17A C17 H17B 109.5 . . ?
H17A C17 H17C 109.5 . . ?
H17B C17 H17C 109.5 . . ?
N4 C37 H37A 109.5 . . ?
N4 C37 H37B 109.5 . . ?
N4 C37 H37C 109.5 . . ?
H37A C37 H37B 109.5 . . ?
H37A C37 H37C 109.5 . . ?
H37B C37 H37C 109.5 . . ?
N6 C58 H58A 109.5 . . ?
N6 C58 H58B 109.5 . . ?
N6 C58 H58C 109.5 . . ?
H58A C58 H58B 109.5 . . ?
H58A C58 H58C 109.5 . . ?
H58B C58 H58C 109.5 . . ?
N1 C9 H9A 109.5 . . ?
N1 C9 H9B 109.5 . . ?
N1 C9 H9C 109.5 . . ?
H9A C9 H9B 109.5 . . ?
H9A C9 H9C 109.5 . . ?
H9B C9 H9C 109.5 . . ?
H28D O28A H28E 104.5 . . ?
H35A O35 H35B 104.5 . . ?
H34A O34 H34B 104.5 . . ?
N2 C19 H19A 109.5 . . ?
N2 C19 H19B 109.5 . . ?
N2 C19 H19C 109.5 . . ?
H19A C19 H19B 109.5 . . ?
H19A C19 H19C 109.5 . . ?
H19B C19 H19C 109.5 . . ?
N5 C49 H49A 109.5 . . ?
N5 C49 H49B 109.5 . . ?
N5 C49 H49C 109.5 . . ?
H49A C49 H49B 109.5 . . ?
H49A C49 H49C 109.5 . . ?
H49B C49 H49C 109.5 . . ?
N6 C57 H57A 109.5 . . ?
N6 C57 H57B 109.5 . . ?
N6 C57 H57C 109.5 . . ?
H57A C57 H57B 109.5 . . ?
H57A C57 H57C 109.5 . . ?
H57B C57 H57C 109.5 . . ?
N3 C27 H27A 109.5 . . ?
N3 C27 H27B 109.5 . . ?
N3 C27 H27C 109.5 . . ?
H27A C27 H27B 109.5 . . ?
H27A C27 H27C 109.5 . . ?
H27B C27 H27C 109.5 . . ?
N3 C28 H28A 109.5 . . ?
N3 C28 H28B 109.5 . . ?
N3 C28 H28C 109.5 . . ?
H28A C28 H28B 109.5 . . ?
H28A C28 H28C 109.5 . . ?
H28B C28 H28C 109.5 . . ?
N3 C29 H29A 109.5 . . ?
N3 C29 H29B 109.5 . . ?
N3 C29 H29C 109.5 . . ?
H29A C29 H29B 109.5 . . ?
H29A C29 H29C 109.5 . . ?
H29B C29 H29C 109.5 . . ?
H33A O33A H33B 104.6 . . ?
H33C O33 H33D 104.5 . . ?
H21A O21 H21B 104.521(3) . . ?
H34C O34A H34D 104.6 . . ?
H35C O35A H35D 104.4 . . ?
H28F O28 H28G 104.6 . . ?
H36A O36 H36B 104.522(3) . . ?

loop_
_geom_bond_atom_site_label_1
_geom_bond_atom_site_label_2
_geom_bond_distance
_geom_bond_site_symmetry_2
_geom_bond_publ_flag
V5 O16 1.809(3) . ?
V5 O15 1.748(4) . ?
V5 O13 1.618(4) . ?
V5 O14 1.671(5) . ?
V6 O17 1.655(3) . ?
V6 O16 1.792(3) . ?
V6 O18 1.591(4) . ?
V6 O15 1.809(5) 2_655 ?
V2 O7 1.786(3) . ?
V2 O6 1.659(3) . ?
V2 O5 1.622(3) . ?
V2 O3 1.804(3) . ?
V4 O4 1.808(3) . ?
V4 O11 1.661(3) . ?
V4 O12 1.629(3) . ?
V4 O10 1.799(3) . ?
V3 O10 1.807(3) . ?
V3 O7 1.797(3) . ?
V3 O8 1.653(3) . ?
V3 O9 1.639(3) . ?
V1 O4 1.802(3) . ?
V1 O2 1.647(4) . ?
V1 O1 1.653(3) . ?
V1 O3 1.777(4) . ?
O29 H29D 0.8687 . ?
O29 H29E 0.8705 . ?
O30 H30A 0.8695 . ?
O30 H30B 0.8694 . ?
O31 H31A 0.8716 . ?
O31 H31B 0.8690 . ?
O25 H25A 0.8702 . ?
O25 H25B 0.8711 . ?
O23 H23A 0.8697 . ?
O23 H23B 0.8694 . ?
N1 C4 1.504(6) . ?
N1 C8 1.506(6) . ?
N1 C7 1.517(6) . ?
N1 C9 1.510(6) . ?
O24 H24A 0.8698 . ?
O24 H24B 0.8706 . ?
O22 H22A 0.8688 . ?
O22 H22B 0.8699 . ?
O19 H19D 0.8699 . ?
O19 H19E 0.8707 . ?
N5 C44 1.493(6) . ?
N5 C47 1.499(6) . ?
N5 C48 1.505(6) . ?
N5 C49 1.509(6) . ?
N3 C24 1.489(6) . ?
N3 C27 1.555(6) . ?
N3 C28 1.481(7) . ?
N3 C29 1.503(6) . ?
N2 C18 1.510(6) . ?
N2 C14 1.483(6) . ?
N2 C17 1.508(6) . ?
N2 C19 1.512(6) . ?
O20 H20A 0.8704 . ?
O20 H20B 0.8689 . ?
N4 C34 1.491(6) . ?
N4 C39 1.496(5) . ?
N4 C38 1.515(6) . ?
N4 C37 1.523(5) . ?
N6 C54 1.503(6) . ?
N6 C59 1.503(6) . ?
N6 C58 1.514(6) . ?
N6 C57 1.503(6) . ?
O32 H32A 0.8709 . ?
O32 H32B 0.8697 . ?
O27 H27D 0.8706 . ?
O27 H27E 0.8703 . ?
O26 H26A 0.8696 . ?
O26 H26B 0.8702 . ?
C22 H22 0.9500 . ?
C22 C21 1.404(6) . ?
C22 C23 1.392(6) . ?
C51 C56 1.405(6) . ?
C51 C52 1.391(6) . ?
C51 C41 1.482(6) . ?
C6 H6 0.9500 . ?
C6 C5 1.398(6) . ?
C6 C1 1.407(6) . ?
C26 H26 0.9500 . ?
C26 C21 1.399(7) . ?
C26 C25 1.386(6) . ?
C24 C23 1.377(6) . ?
C24 C25 1.396(6) . ?
C21 C31 1.468(6) . ?
C36 H36 0.9500 . ?
C36 C31 1.403(6) . ?
C36 C35 1.385(7) . ?
C23 H23 0.9500 . ?
C45 H45 0.9500 . ?
C45 C46 1.392(6) . ?
C45 C44 1.393(6) . ?
C25 H25 0.9500 . ?
C46 H46 0.9500 . ?
C46 C41 1.395(6) . ?
C31 C32 1.403(7) . ?
C55 H55 0.9500 . ?
C55 C54 1.395(6) . ?
C55 C56 1.395(6) . ?
C34 C35 1.394(6) . ?
C34 C33 1.399(6) . ?
C4 C3 1.389(6) . ?
C4 C5 1.382(7) . ?
C54 C53 1.391(6) . ?
C15 H15 0.9500 . ?
C15 C16 1.383(7) . ?
C15 C14 1.396(7) . ?
C56 H56 0.9500 . ?
C35 H35 0.9500 . ?
C42 H42 0.9500 . ?
C42 C41 1.398(6) . ?
C42 C43 1.381(7) . ?
C16 H16 0.9500 . ?
C16 C11 1.400(6) . ?
C44 C43 1.395(6) . ?
C18 H18A 0.9800 . ?
C18 H18B 0.9800 . ?
C18 H18C 0.9800 . ?
C32 H32 0.9500 . ?
C32 C33 1.380(7) . ?
C53 H53 0.9500 . ?
C53 C52 1.385(6) . ?
C3 H3 0.9500 . ?
C3 C2 1.399(6) . ?
C8 H8A 0.9800 . ?
C8 H8B 0.9800 . ?
C8 H8C 0.9800 . ?
C14 C13 1.385(7) . ?
C52 H52 0.9500 . ?
C5 H5 0.9500 . ?
C11 C1 1.479(6) . ?
C11 C12 1.401(6) . ?
C33 H33 0.9500 . ?
C1 C2 1.396(6) . ?
C2 H2 0.9500 . ?
C43 H43 0.9500 . ?
C47 H47A 0.9800 . ?
C47 H47B 0.9800 . ?
C47 H47C 0.9800 . ?
C39 H39A 0.9800 . ?
C39 H39B 0.9800 . ?
C39 H39C 0.9800 . ?
C12 H12 0.9500 . ?
C12 C13 1.383(7) . ?
C13 H13 0.9500 . ?
C48 H48A 0.9800 . ?
C48 H48B 0.9800 . ?
C48 H48C 0.9800 . ?
C7 H7A 0.9800 . ?
C7 H7B 0.9800 . ?
C7 H7C 0.9800 . ?
C38 H38A 0.9800 . ?
C38 H38B 0.9800 . ?
C38 H38C 0.9800 . ?
C59 H59A 0.9800 . ?
C59 H59B 0.9800 . ?
C59 H59C 0.9800 . ?
C17 H17A 0.9800 . ?
C17 H17B 0.9800 . ?
C17 H17C 0.9800 . ?
C37 H37A 0.9800 . ?
C37 H37B 0.9800 . ?
C37 H37C 0.9800 . ?
C58 H58A 0.9800 . ?
C58 H58B 0.9800 . ?
C58 H58C 0.9800 . ?
C9 H9A 0.9800 . ?
C9 H9B 0.9800 . ?
C9 H9C 0.9800 . ?
O28A H28D 0.8712 . ?
O28A H28E 0.8698 . ?
O35 H35A 0.8697 . ?
O35 H35B 0.8705 . ?
O34 H34A 0.8701 . ?
O34 H34B 0.8699 . ?
C19 H19A 0.9800 . ?
C19 H19B 0.9800 . ?
C19 H19C 0.9800 . ?
C49 H49A 0.9800 . ?
C49 H49B 0.9800 . ?
C49 H49C 0.9800 . ?
C57 H57A 0.9800 . ?
C57 H57B 0.9800 . ?
C57 H57C 0.9800 . ?
C27 H27A 0.9800 . ?
C27 H27B 0.9800 . ?
C27 H27C 0.9800 . ?
C28 H28A 0.9800 . ?
C28 H28B 0.9800 . ?
C28 H28C 0.9800 . ?
C29 H29A 0.9800 . ?
C29 H29B 0.9800 . ?
C29 H29C 0.9800 . ?
O33A H33A 0.8702 . ?
O33A H33B 0.8700 . ?
O33 H33C 0.8701 . ?
O33 H33D 0.8696 . ?
O21 H21A 0.87000(3) . ?
O21 H21B 0.870000(16) . ?
O34A H34C 0.8701 . ?
O34A H34D 0.8691 . ?
O35A H35C 0.8701 . ?
O35A H35D 0.8702 . ?
O28 H28F 0.8700 . ?
O28 H28G 0.8694 . ?
O36 H36A 0.87000(2) . ?
O36 H36B 0.87000(2) . ?

loop_
_geom_torsion_atom_site_label_1
_geom_torsion_atom_site_label_2
_geom_torsion_atom_site_label_3
_geom_torsion_atom_site_label_4
_geom_torsion
_geom_torsion_site_symmetry_1
_geom_torsion_site_symmetry_2
_geom_torsion_site_symmetry_3
_geom_torsion_site_symmetry_4
_geom_torsion_publ_flag
O17 V6 O16 V5 178.7(3) . . . . ?
O16 V5 O15 V6 -62.6(8) . . . 2_655 ?
O4 V4 O10 V3 90.8(3) . . . . ?
O4 V1 O3 V2 -72.1(5) . . . . ?
O11 V4 O4 V1 -177.4(3) . . . . ?
O11 V4 O10 V3 -149.4(3) . . . . ?
O12 V4 O4 V1 62.6(3) . . . . ?
O12 V4 O10 V3 -30.3(3) . . . . ?
O10 V4 O4 V1 -59.3(3) . . . . ?
O10 V3 O7 V2 -45.9(4) . . . . ?
O7 V2 O3 V1 24.8(5) . . . . ?
O7 V3 O10 V4 -66.0(3) . . . . ?
O8 V3 O10 V4 172.7(3) . . . . ?
O8 V3 O7 V2 74.9(3) . . . . ?
O2 V1 O4 V4 -62.5(3) . . . . ?
O2 V1 O3 V2 49.1(5) . . . . ?
O1 V1 O4 V4 179.1(3) . . . . ?
O1 V1 O3 V2 169.5(4) . . . . ?
O6 V2 O7 V3 -172.1(3) . . . . ?
O6 V2 O3 V1 -96.2(4) . . . . ?
O9 V3 O10 V4 51.8(3) . . . . ?
O9 V3 O7 V2 -165.5(3) . . . . ?
O5 V2 O7 V3 -51.8(4) . . . . ?
O5 V2 O3 V1 145.4(4) . . . . ?
N1 C4 C3 C2 178.6(4) . . . . ?
N1 C4 C5 C6 -178.8(4) . . . . ?
N5 C44 C43 C42 -176.8(4) . . . . ?
O3 V2 O7 V3 67.4(4) . . . . ?
O3 V1 O4 V4 60.8(3) . . . . ?
N3 C24 C23 C22 -176.3(4) . . . . ?
N3 C24 C25 C26 177.3(4) . . . . ?
N2 C14 C13 C12 178.4(4) . . . . ?
N4 C34 C35 C36 -178.3(4) . . . . ?
N4 C34 C33 C32 178.4(4) . . . . ?
N6 C54 C53 C52 -178.9(4) . . . . ?
C22 C21 C31 C36 -147.5(4) . . . . ?
C22 C21 C31 C32 29.4(6) . . . . ?
C6 C1 C2 C3 1.6(7) . . . . ?
O18 V6 O16 V5 -57.6(3) . . . . ?
C26 C21 C31 C36 30.3(6) . . . . ?
C26 C21 C31 C32 -152.7(4) . . . . ?
C21 C22 C23 C24 -0.5(7) . . . . ?
C21 C26 C25 C24 -1.4(7) . . . . ?
C21 C31 C32 C33 -175.1(4) . . . . ?
C36 C31 C32 C33 1.9(7) . . . . ?
C23 C22 C21 C26 -2.1(7) . . . . ?
C23 C22 C21 C31 175.8(4) . . . . ?
C23 C24 C25 C26 -1.4(7) . . . . ?
C45 C46 C41 C51 -174.6(4) . . . . ?
C45 C46 C41 C42 2.5(6) . . . . ?
C45 C44 C43 C42 2.5(7) . . . . ?
C25 C26 C21 C22 3.1(7) . . . . ?
C25 C26 C21 C31 -174.9(4) . . . . ?
C25 C24 C23 C22 2.4(7) . . . . ?
C46 C45 C44 N5 177.9(4) . . . . ?
C46 C45 C44 C43 -1.4(6) . . . . ?
C31 C36 C35 C34 1.0(7) . . . . ?
C31 C32 C33 C34 -1.1(7) . . . . ?
C55 C54 C53 C52 1.5(7) . . . . ?
C4 C3 C2 C1 0.0(7) . . . . ?
C54 C55 C56 C51 -0.2(7) . . . . ?
C54 C53 C52 C51 0.2(7) . . . . ?
C15 C16 C11 C1 -177.3(4) . . . . ?
C15 C16 C11 C12 0.5(7) . . . . ?
C15 C14 C13 C12 -0.8(7) . . . . ?
C56 C51 C52 C53 -1.9(7) . . . . ?
C56 C51 C41 C46 144.3(4) . . . . ?
C56 C51 C41 C42 -32.6(6) . . . . ?
C56 C55 C54 N6 178.8(4) . . . . ?
C56 C55 C54 C53 -1.5(7) . . . . ?
C35 C36 C31 C21 175.1(4) . . . . ?
C35 C36 C31 C32 -1.9(7) . . . . ?
C35 C34 C33 C32 0.2(7) . . . . ?
C16 C15 C14 N2 -178.7(4) . . . . ?
C16 C15 C14 C13 0.5(7) . . . . ?
C16 C11 C1 C6 -32.2(6) . . . . ?
C16 C11 C1 C2 146.4(4) . . . . ?
C16 C11 C12 C13 -0.8(7) . . . . ?
C44 C45 C46 C41 -1.2(6) . . . . ?
C18 N2 C14 C15 3.9(6) . . . . ?
C18 N2 C14 C13 -175.2(4) . . . . ?
C3 C4 C5 C6 1.3(7) . . . . ?
C8 N1 C4 C3 122.8(4) . . . . ?
C8 N1 C4 C5 -57.1(5) . . . . ?
C14 C15 C16 C11 -0.3(7) . . . . ?
C52 C51 C56 C55 1.8(6) . . . . ?
C52 C51 C41 C46 -33.0(6) . . . . ?
C52 C51 C41 C42 150.0(4) . . . . ?
C5 C6 C1 C11 176.8(4) . . . . ?
C5 C6 C1 C2 -1.8(7) . . . . ?
C5 C4 C3 C2 -1.5(7) . . . . ?
C11 C1 C2 C3 -177.0(4) . . . . ?
C11 C12 C13 C14 0.9(7) . . . . ?
C33 C34 C35 C36 -0.1(7) . . . . ?
O15 V5 O16 V6 -36.5(4) . . . . ?
O15 V6 O16 V5 64.1(3) 2_655 . . . ?
C1 C6 C5 C4 0.4(7) . . . . ?
C1 C11 C12 C13 177.1(4) . . . . ?
C41 C51 C56 C55 -175.6(4) . . . . ?
C41 C51 C52 C53 175.5(4) . . . . ?
C41 C42 C43 C44 -1.1(7) . . . . ?
C43 C42 C41 C51 175.7(4) . . . . ?
C43 C42 C41 C46 -1.3(7) . . . . ?
C47 N5 C44 C45 124.4(4) . . . . ?
C47 N5 C44 C43 -56.2(5) . . . . ?
C39 N4 C34 C35 -5.9(6) . . . . ?
C39 N4 C34 C33 175.8(4) . . . . ?
O13 V5 O16 V6 -162.2(3) . . . . ?
O13 V5 O15 V6 61.0(8) . . . 2_655 ?
C12 C11 C1 C6 150.0(4) . . . . ?
C12 C11 C1 C2 -31.4(6) . . . . ?
C48 N5 C44 C45 4.6(6) . . . . ?
C48 N5 C44 C43 -176.0(4) . . . . ?
C7 N1 C4 C3 2.9(6) . . . . ?
C7 N1 C4 C5 -177.0(4) . . . . ?
C38 N4 C34 C35 -126.1(4) . . . . ?
C38 N4 C34 C33 55.7(5) . . . . ?
C59 N6 C54 C55 61.6(5) . . . . ?
C59 N6 C54 C53 -118.1(4) . . . . ?
C17 N2 C14 C15 123.4(5) . . . . ?
C17 N2 C14 C13 -55.8(5) . . . . ?
C37 N4 C34 C35 114.5(4) . . . . ?
C37 N4 C34 C33 -63.8(5) . . . . ?
C58 N6 C54 C55 -56.3(5) . . . . ?
C58 N6 C54 C53 124.0(4) . . . . ?
C9 N1 C4 C3 -116.3(4) . . . . ?
C9 N1 C4 C5 63.7(5) . . . . ?
C19 N2 C14 C15 -117.0(5) . . . . ?
C19 N2 C14 C13 63.8(5) . . . . ?
O14 V5 O16 V6 82.8(4) . . . . ?
O14 V5 O15 V6 177.4(7) . . . 2_655 ?
C49 N5 C44 C45 -115.6(5) . . . . ?
C49 N5 C44 C43 63.8(5) . . . . ?
C57 N6 C54 C55 -176.7(4) . . . . ?
C57 N6 C54 C53 3.6(6) . . . . ?
C27 N3 C24 C23 -5.7(6) . . . . ?
C27 N3 C24 C25 175.6(4) . . . . ?
C28 N3 C24 C23 -123.8(5) . . . . ?
C28 N3 C24 C25 57.5(6) . . . . ?
C29 N3 C24 C23 111.0(5) . . . . ?
C29 N3 C24 C25 -67.7(5) . . . . ?
